data_4346316
loop_
_publ_author_name
'Wilson, Richard E.'

_publ_section_title
;
 Structure, Phase Transitions, and Isotope Effects in [(CH3)4N]2PuCl6.
;
_journal_issue 21
_journal_name_full 'Inorganic chemistry'
_journal_page_first 10208
_journal_page_last 10213
_journal_paper_doi 10.1021/acs.inorgchem.5b01288
_journal_volume 54
_journal_year 2015
_chemical_formula_sum 'C8 H24 Cl6 N2 Pu'
_chemical_formula_weight 602.99
_chemical_name_common 'bis-tetramethylammonium hexachloroplutonate(IV)'
_space_group_IT_number 228
_space_group_name_Hall '-F 4ud 2vw 3'
_space_group_name_H-M_alt 'F d -3 c :2'
_symmetry_cell_setting cubic
_symmetry_space_group_name_H-M 'F d -3 c :2'
_atom_sites_solution_hydrogens geom
_atom_sites_solution_primary direct
_atom_sites_solution_secondary difmap
_audit_creation_method SHELXL-97
_cell_angle_alpha 90.00
_cell_angle_beta 90.00
_cell_angle_gamma 90.00
_cell_formula_units_Z 32
_cell_length_a 26.012(3)
_cell_length_b 26.012(3)
_cell_length_c 26.012(3)
_cell_measurement_reflns_used 474
_cell_measurement_temperature 298(2)
_cell_measurement_theta_max 30.39
_cell_measurement_theta_min 2.21
_cell_volume 17600(4)
_computing_structure_refinement 'SHELXL-97 (Sheldrick, 2008)'
_computing_structure_solution 'SHELXS-97 (Sheldrick, 2008)'
_diffrn_ambient_temperature 298(2)
_diffrn_measured_fraction_theta_full 0.971
_diffrn_measured_fraction_theta_max 0.971
_diffrn_measurement_device_type 'BRUKER APEX II'
_diffrn_measurement_method '0.5 deg w/scans'
_diffrn_radiation_monochromator graphite
_diffrn_radiation_source 'fine-focus sealed tube'
_diffrn_radiation_type MoK\a
_diffrn_radiation_wavelength 0.71073
_diffrn_reflns_av_R_equivalents 0.0289
_diffrn_reflns_av_sigmaI/netI 0.0163
_diffrn_reflns_limit_h_max 35
_diffrn_reflns_limit_h_min -33
_diffrn_reflns_limit_k_max 36
_diffrn_reflns_limit_k_min -10
_diffrn_reflns_limit_l_max 25
_diffrn_reflns_limit_l_min -20
_diffrn_reflns_number 12032
_diffrn_reflns_theta_full 30.39
_diffrn_reflns_theta_max 30.39
_diffrn_reflns_theta_min 2.21
_exptl_absorpt_coefficient_mu 3.712
_exptl_absorpt_correction_T_max 0.2583
_exptl_absorpt_correction_T_min 0.2583
_exptl_absorpt_correction_type multi-scan
_exptl_absorpt_process_details SADABS
_exptl_crystal_colour yellow
_exptl_crystal_density_diffrn 1.821
_exptl_crystal_density_meas ?
_exptl_crystal_density_method 'not measured'
_exptl_crystal_description cubic
_exptl_crystal_F_000 9024
_exptl_crystal_size_max 0.50
_exptl_crystal_size_mid 0.50
_exptl_crystal_size_min 0.50
_refine_diff_density_max 0.652
_refine_diff_density_min -0.509
_refine_diff_density_rms 0.108
_refine_ls_extinction_coef 0.000099(4)
_refine_ls_extinction_expression Fc^*^=kFc[1+0.001xFc^2^\l^3^/sin(2\q)]^-1/4^
_refine_ls_extinction_method SHELXL
_refine_ls_goodness_of_fit_ref 1.084
_refine_ls_hydrogen_treatment constr
_refine_ls_matrix_type full
_refine_ls_number_parameters 34
_refine_ls_number_reflns 1092
_refine_ls_number_restraints 0
_refine_ls_restrained_S_all 1.084
_refine_ls_R_factor_all 0.0821
_refine_ls_R_factor_gt 0.0411
_refine_ls_shift/su_max 0.000
_refine_ls_shift/su_mean 0.000
_refine_ls_structure_factor_coef Fsqd
_refine_ls_weighting_details 'calc w=1/[\s^2^(Fo^2^)+(0.0000P)^2^+778.9725P] where P=(Fo^2^+2Fc^2^)/3'
_refine_ls_weighting_scheme calc
_refine_ls_wR_factor_gt 0.0673
_refine_ls_wR_factor_ref 0.0912
_reflns_number_gt 474
_reflns_number_total 1092
_reflns_threshold_expression >2sigma(I)
_cod_data_source_file ic5b01288_si_001.cif
_cod_data_source_block 298
_cod_depositor_comments
;
The following automatic conversions were performed:

data item '_exptl_crystal_density_meas' value 'not measured' was
changed to '?' -- the value is perceived as not measured.

Automatic conversion script
Id: cif_fix_values 6909 2019-04-08 15:41:33Z antanas 
;
_cod_original_sg_symbol_H-M 'F d -3 c'
_cod_database_code 4346316

loop_
_symmetry_equiv_pos_as_xyz
'x, y, z'
'-x+1/4, -y+3/4, z+1/2'
'-x+3/4, y+1/2, -z+1/4'
'x+1/2, -y+1/4, -z+3/4'
'z, x, y'
'z+1/2, -x+1/4, -y+3/4'
'-z+1/4, -x+3/4, y+1/2'
'-z+3/4, x+1/2, -y+1/4'
'y, z, x'
'-y+3/4, z+1/2, -x+1/4'
'y+1/2, -z+1/4, -x+3/4'
'-y+1/4, -z+3/4, x+1/2'
'y+3/4, x+1/4, -z'
'-y+1/2, -x+1/2, -z+1/2'
'y+1/4, -x, z+3/4'
'-y, x+3/4, z+1/4'
'x+3/4, z+1/4, -y'
'-x, z+3/4, y+1/4'
'-x+1/2, -z+1/2, -y+1/2'
'x+1/4, -z, y+3/4'
'z+3/4, y+1/4, -x'
'z+1/4, -y, x+3/4'
'-z, y+3/4, x+1/4'
'-z+1/2, -y+1/2, -x+1/2'
'x, y+1/2, z+1/2'
'-x+1/4, -y+5/4, z+1'
'-x+3/4, y+1, -z+3/4'
'x+1/2, -y+3/4, -z+5/4'
'z, x+1/2, y+1/2'
'z+1/2, -x+3/4, -y+5/4'
'-z+1/4, -x+5/4, y+1'
'-z+3/4, x+1, -y+3/4'
'y, z+1/2, x+1/2'
'-y+3/4, z+1, -x+3/4'
'y+1/2, -z+3/4, -x+5/4'
'-y+1/4, -z+5/4, x+1'
'y+3/4, x+3/4, -z+1/2'
'-y+1/2, -x+1, -z+1'
'y+1/4, -x+1/2, z+5/4'
'-y, x+5/4, z+3/4'
'x+3/4, z+3/4, -y+1/2'
'-x, z+5/4, y+3/4'
'-x+1/2, -z+1, -y+1'
'x+1/4, -z+1/2, y+5/4'
'z+3/4, y+3/4, -x+1/2'
'z+1/4, -y+1/2, x+5/4'
'-z, y+5/4, x+3/4'
'-z+1/2, -y+1, -x+1'
'x+1/2, y, z+1/2'
'-x+3/4, -y+3/4, z+1'
'-x+5/4, y+1/2, -z+3/4'
'x+1, -y+1/4, -z+5/4'
'z+1/2, x, y+1/2'
'z+1, -x+1/4, -y+5/4'
'-z+3/4, -x+3/4, y+1'
'-z+5/4, x+1/2, -y+3/4'
'y+1/2, z, x+1/2'
'-y+5/4, z+1/2, -x+3/4'
'y+1, -z+1/4, -x+5/4'
'-y+3/4, -z+3/4, x+1'
'y+5/4, x+1/4, -z+1/2'
'-y+1, -x+1/2, -z+1'
'y+3/4, -x, z+5/4'
'-y+1/2, x+3/4, z+3/4'
'x+5/4, z+1/4, -y+1/2'
'-x+1/2, z+3/4, y+3/4'
'-x+1, -z+1/2, -y+1'
'x+3/4, -z, y+5/4'
'z+5/4, y+1/4, -x+1/2'
'z+3/4, -y, x+5/4'
'-z+1/2, y+3/4, x+3/4'
'-z+1, -y+1/2, -x+1'
'x+1/2, y+1/2, z'
'-x+3/4, -y+5/4, z+1/2'
'-x+5/4, y+1, -z+1/4'
'x+1, -y+3/4, -z+3/4'
'z+1/2, x+1/2, y'
'z+1, -x+3/4, -y+3/4'
'-z+3/4, -x+5/4, y+1/2'
'-z+5/4, x+1, -y+1/4'
'y+1/2, z+1/2, x'
'-y+5/4, z+1, -x+1/4'
'y+1, -z+3/4, -x+3/4'
'-y+3/4, -z+5/4, x+1/2'
'y+5/4, x+3/4, -z'
'-y+1, -x+1, -z+1/2'
'y+3/4, -x+1/2, z+3/4'
'-y+1/2, x+5/4, z+1/4'
'x+5/4, z+3/4, -y'
'-x+1/2, z+5/4, y+1/4'
'-x+1, -z+1, -y+1/2'
'x+3/4, -z+1/2, y+3/4'
'z+5/4, y+3/4, -x'
'z+3/4, -y+1/2, x+3/4'
'-z+1/2, y+5/4, x+1/4'
'-z+1, -y+1, -x+1/2'
'-x, -y, -z'
'x-1/4, y-3/4, -z-1/2'
'x-3/4, -y-1/2, z-1/4'
'-x-1/2, y-1/4, z-3/4'
'-z, -x, -y'
'-z-1/2, x-1/4, y-3/4'
'z-1/4, x-3/4, -y-1/2'
'z-3/4, -x-1/2, y-1/4'
'-y, -z, -x'
'y-3/4, -z-1/2, x-1/4'
'-y-1/2, z-1/4, x-3/4'
'y-1/4, z-3/4, -x-1/2'
'-y-3/4, -x-1/4, z'
'y-1/2, x-1/2, z-1/2'
'-y-1/4, x, -z-3/4'
'y, -x-3/4, -z-1/4'
'-x-3/4, -z-1/4, y'
'x, -z-3/4, -y-1/4'
'x-1/2, z-1/2, y-1/2'
'-x-1/4, z, -y-3/4'
'-z-3/4, -y-1/4, x'
'-z-1/4, y, -x-3/4'
'z, -y-3/4, -x-1/4'
'z-1/2, y-1/2, x-1/2'
'-x, -y+1/2, -z+1/2'
'x-1/4, y-1/4, -z'
'x-3/4, -y, z+1/4'
'-x-1/2, y+1/4, z-1/4'
'-z, -x+1/2, -y+1/2'
'-z-1/2, x+1/4, y-1/4'
'z-1/4, x-1/4, -y'
'z-3/4, -x, y+1/4'
'-y, -z+1/2, -x+1/2'
'y-3/4, -z, x+1/4'
'-y-1/2, z+1/4, x-1/4'
'y-1/4, z-1/4, -x'
'-y-3/4, -x+1/4, z+1/2'
'y-1/2, x, z'
'-y-1/4, x+1/2, -z-1/4'
'y, -x-1/4, -z+1/4'
'-x-3/4, -z+1/4, y+1/2'
'x, -z-1/4, -y+1/4'
'x-1/2, z, y'
'-x-1/4, z+1/2, -y-1/4'
'-z-3/4, -y+1/4, x+1/2'
'-z-1/4, y+1/2, -x-1/4'
'z, -y-1/4, -x+1/4'
'z-1/2, y, x'
'-x+1/2, -y, -z+1/2'
'x+1/4, y-3/4, -z'
'x-1/4, -y-1/2, z+1/4'
'-x, y-1/4, z-1/4'
'-z+1/2, -x, -y+1/2'
'-z, x-1/4, y-1/4'
'z+1/4, x-3/4, -y'
'z-1/4, -x-1/2, y+1/4'
'-y+1/2, -z, -x+1/2'
'y-1/4, -z-1/2, x+1/4'
'-y, z-1/4, x-1/4'
'y+1/4, z-3/4, -x'
'-y-1/4, -x-1/4, z+1/2'
'y, x-1/2, z'
'-y+1/4, x, -z-1/4'
'y+1/2, -x-3/4, -z+1/4'
'-x-1/4, -z-1/4, y+1/2'
'x+1/2, -z-3/4, -y+1/4'
'x, z-1/2, y'
'-x+1/4, z, -y-1/4'
'-z-1/4, -y-1/4, x+1/2'
'-z+1/4, y, -x-1/4'
'z+1/2, -y-3/4, -x+1/4'
'z, y-1/2, x'
'-x+1/2, -y+1/2, -z'
'x+1/4, y-1/4, -z-1/2'
'x-1/4, -y, z-1/4'
'-x, y+1/4, z-3/4'
'-z+1/2, -x+1/2, -y'
'-z, x+1/4, y-3/4'
'z+1/4, x-1/4, -y-1/2'
'z-1/4, -x, y-1/4'
'-y+1/2, -z+1/2, -x'
'y-1/4, -z, x-1/4'
'-y, z+1/4, x-3/4'
'y+1/4, z-1/4, -x-1/2'
'-y-1/4, -x+1/4, z'
'y, x, z-1/2'
'-y+1/4, x+1/2, -z-3/4'
'y+1/2, -x-1/4, -z-1/4'
'-x-1/4, -z+1/4, y'
'x+1/2, -z-1/4, -y-1/4'
'x, z, y-1/2'
'-x+1/4, z+1/2, -y-3/4'
'-z-1/4, -y+1/4, x'
'-z+1/4, y+1/2, -x-3/4'
'z+1/2, -y-1/4, -x-1/4'
'z, y, x-1/2'

loop_
_atom_site_label
_atom_site_type_symbol
_atom_site_fract_x
_atom_site_fract_y
_atom_site_fract_z
_atom_site_U_iso_or_equiv
_atom_site_adp_type
_atom_site_occupancy
_atom_site_symmetry_multiplicity
_atom_site_calc_flag
_atom_site_refinement_flags
Pu1 Pu 0.0000 0.5000 0.0000 0.0474(3) Uani 1 6 d S
Cl1 Cl -0.00832(11) 0.50815(11) 0.09847(8) 0.0832(7) Uani 1 1 d .
N1 N -0.1250 0.6250 0.1250 0.050(3) Uani 1 4 d S
N2 N -0.1250 0.3750 -0.1250 0.054(6) Uani 1 12 d S
C1 C -0.0926(5) 0.6429(4) 0.0813(4) 0.105(4) Uani 1 1 d .
H1A H -0.0716 0.6150 0.0693 0.158 Uiso 1 1 calc R
H1B H -0.0710 0.6706 0.0925 0.158 Uiso 1 1 calc R
H1C H -0.1144 0.6545 0.0538 0.158 Uiso 1 1 calc R
C2 C -0.142(2) 0.4218(18) -0.095(4) 0.091(13) Uani 0.33 1 d P

loop_
_atom_site_aniso_label
_atom_site_aniso_U_11
_atom_site_aniso_U_22
_atom_site_aniso_U_33
_atom_site_aniso_U_23
_atom_site_aniso_U_13
_atom_site_aniso_U_12
Pu1 0.0474(3) 0.0474(3) 0.0474(3) 0.0004(2) 0.0004(2) 0.0004(2)
Cl1 0.106(2) 0.098(2) 0.0462(10) -0.0050(12) 0.0020(12) 0.0253(15)
N1 0.045(9) 0.052(5) 0.052(5) 0.000 0.000 0.000
N2 0.054(6) 0.054(6) 0.054(6) 0.000 0.000 0.000
C1 0.118(10) 0.111(10) 0.087(8) 0.011(7) 0.033(7) -0.022(7)
C2 0.07(3) 0.05(2) 0.15(4) -0.03(3) 0.03(3) 0.005(15)

loop_
_atom_type_symbol
_atom_type_description
_atom_type_scat_dispersion_real
_atom_type_scat_dispersion_imag
_atom_type_scat_source
C C 0.0033 0.0016 'International Tables Vol C Tables 4.2.6.8 and 6.1.1.4'
H H 0.0000 0.0000 'International Tables Vol C Tables 4.2.6.8 and 6.1.1.4'
N N 0.0061 0.0033 'International Tables Vol C Tables 4.2.6.8 and 6.1.1.4'
Cl Cl 0.1484 0.1585 'International Tables Vol C Tables 4.2.6.8 and 6.1.1.4'
Pu Pu -9.4100 4.3056 'International Tables Vol C Tables 4.2.6.8 and 6.1.1.4'

loop_
_geom_angle_atom_site_label_1
_geom_angle_atom_site_label_2
_geom_angle_atom_site_label_3
_geom_angle
_geom_angle_site_symmetry_1
_geom_angle_site_symmetry_3
Cl1 Pu1 Cl1 89.51(10) . 177
Cl1 Pu1 Cl1 180.0 . 97_565
Cl1 Pu1 Cl1 90.49(10) 177 97_565
Cl1 Pu1 Cl1 90.49(10) . 29_554
Cl1 Pu1 Cl1 89.51(10) 177 29_554
Cl1 Pu1 Cl1 89.51(10) 97_565 29_554
Cl1 Pu1 Cl1 89.51(10) . 125
Cl1 Pu1 Cl1 90.49(10) 177 125
Cl1 Pu1 Cl1 90.49(10) 97_565 125
Cl1 Pu1 Cl1 180.000(11) 29_554 125
Cl1 Pu1 Cl1 90.49(10) . 81_455
Cl1 Pu1 Cl1 180.00(13) 177 81_455
Cl1 Pu1 Cl1 89.51(10) 97_565 81_455
Cl1 Pu1 Cl1 90.49(10) 29_554 81_455
Cl1 Pu1 Cl1 89.51(10) 125 81_455
C1 N1 C1 108.6(5) 140_556 52_464
C1 N1 C1 111.1(10) 140_556 161_564
C1 N1 C1 108.6(5) 52_464 161_564
C1 N1 C1 108.6(5) 140_556 .
C1 N1 C1 111.1(10) 52_464 .
C1 N1 C1 108.6(5) 161_564 .
C2 N2 C2 36.2(17) 36_544 8_455
C2 N2 C2 36.2(17) 36_544 76_454
C2 N2 C2 36.2(17) 8_455 76_454
C2 N2 C2 145(5) 36_544 81_455
C2 N2 C2 109(5) 8_455 81_455
C2 N2 C2 120.00(4) 76_454 81_455
C2 N2 C2 120.00(4) 36_544 29_554
C2 N2 C2 145(5) 8_455 29_554
C2 N2 C2 109(5) 76_454 29_554
C2 N2 C2 89(5) 81_455 29_554
C2 N2 C2 118(9) 36_544 11_454
C2 N2 C2 120.00(4) 8_455 11_454
C2 N2 C2 89(5) 76_454 11_454
C2 N2 C2 73(6) 81_455 11_454
C2 N2 C2 36.2(17) 29_554 11_454
C2 N2 C2 89(5) 36_544 79_444
C2 N2 C2 118(9) 8_455 79_444
C2 N2 C2 120.00(4) 76_454 79_444
C2 N2 C2 120.00(4) 81_455 79_444
C2 N2 C2 73(6) 29_554 79_444
C2 N2 C2 109(5) 11_454 79_444
C2 N2 C2 120.00(4) 36_544 27_444
C2 N2 C2 89(5) 8_455 27_444
C2 N2 C2 118(9) 76_454 27_444
C2 N2 C2 36.2(17) 81_455 27_444
C2 N2 C2 120.00(4) 29_554 27_444
C2 N2 C2 109(5) 11_454 27_444
C2 N2 C2 109(5) 79_444 27_444
C2 N2 C2 109(5) 36_544 54_454
C2 N2 C2 73(6) 8_455 54_454
C2 N2 C2 89(5) 76_454 54_454
C2 N2 C2 36.2(17) 81_455 54_454
C2 N2 C2 118(9) 29_554 54_454
C2 N2 C2 89(5) 11_454 54_454
C2 N2 C2 145(5) 79_444 54_454
C2 N2 C2 36.2(17) 27_444 54_454
C2 N2 C2 89(5) 36_544 50_454
C2 N2 C2 109(5) 8_455 50_454
C2 N2 C2 73(6) 76_454 50_454
C2 N2 C2 109(5) 81_455 50_454
C2 N2 C2 36.2(17) 29_554 50_454
C2 N2 C2 36.2(17) 11_454 50_454
C2 N2 C2 89(5) 79_444 50_454
C2 N2 C2 145(5) 27_444 50_454
C2 N2 C2 120.00(3) 54_454 50_454
C2 N2 C2 73(6) 36_544 58_454
C2 N2 C2 89(5) 8_455 58_454
C2 N2 C2 109(5) 76_454 58_454
C2 N2 C2 118(9) 81_455 58_454
C2 N2 C2 109(5) 29_554 58_454
C2 N2 C2 145(5) 11_454 58_454
C2 N2 C2 36.2(17) 79_444 58_454
C2 N2 C2 89(5) 27_444 58_454
C2 N2 C2 120.00(5) 54_454 58_454
C2 N2 C2 120.00(4) 50_454 58_454
C2 N2 C2 109(5) 36_544 .
C2 N2 C2 120.00(5) 8_455 .
C2 N2 C2 145(5) 76_454 .
C2 N2 C2 89(5) 81_455 .
C2 N2 C2 89(5) 29_554 .
C2 N2 C2 120.00(4) 11_454 .
C2 N2 C2 36.2(17) 79_444 .
C2 N2 C2 73(6) 27_444 .
C2 N2 C2 109(5) 54_454 .
C2 N2 C2 118(9) 50_454 .
C2 N2 C2 36.2(17) 58_454 .
C2 C2 C2 60.00(3) 79_444 58_454
C2 C2 N2 71.9(8) 79_444 .
C2 C2 N2 71.9(8) 58_454 .
C2 C2 C2 125(4) 79_444 27_444
C2 C2 C2 96(10) 58_454 27_444
N2 C2 C2 53(3) . 27_444

loop_
_geom_bond_atom_site_label_1
_geom_bond_atom_site_label_2
_geom_bond_distance
_geom_bond_site_symmetry_2
Pu1 Cl1 2.579(2) .
Pu1 Cl1 2.579(2) 177
Pu1 Cl1 2.579(2) 97_565
Pu1 Cl1 2.579(2) 29_554
Pu1 Cl1 2.579(2) 125
Pu1 Cl1 2.579(2) 81_455
N1 C1 1.490(10) 140_556
N1 C1 1.490(10) 52_464
N1 C1 1.490(10) 161_564
N1 C1 1.490(10) .
N2 C2 1.51(2) 36_544
N2 C2 1.51(2) 8_455
N2 C2 1.52(2) 76_454
N2 C2 1.51(2) 81_455
N2 C2 1.51(2) 29_554
N2 C2 1.51(2) 11_454
N2 C2 1.51(2) 79_444
N2 C2 1.51(2) 27_444
N2 C2 1.51(2) 54_454
N2 C2 1.52(2) 50_454
N2 C2 1.51(2) 58_454
N2 C2 1.52(2) .
C2 C2 0.94(5) 79_444
C2 C2 0.94(5) 58_454
C2 C2 1.81(13) 27_444
